data_4122410
loop_
_publ_author_name
'Su, Chicheung'
'Guang, Jie'
'Li, Weibin'
'Wu, Kuiwang'
'Hopson, Russell'
'Williard, Paul G.'

_publ_section_title
;
 Chiral lithium diamides derived from linked N-isopropyl valinol or
 alaninol.
;
_journal_issue 33
_journal_name_full 'Journal of the American Chemical Society'
_journal_page_first 11735
_journal_page_last 11747
_journal_paper_doi 10.1021/ja505179y
_journal_volume 136
_journal_year 2014
_chemical_formula_sum 'C58 H122 Li4 N4 O7'
_chemical_formula_weight 1015.35
_chemical_name_common ccs15nov12
_space_group_crystal_system monoclinic
_space_group_IT_number 4
_space_group_name_Hall 'P 2yb'
_space_group_name_H-M_alt 'P 1 21 1'
_symmetry_space_group_name_Hall 'P 2yb'
_symmetry_space_group_name_H-M 'P 1 21 1'
_atom_sites_solution_hydrogens geom
_cell_angle_alpha 90
_cell_angle_beta 105.613(4)
_cell_angle_gamma 90
_cell_formula_units_Z 2
_cell_length_a 8.9946(6)
_cell_length_b 37.481(2)
_cell_length_c 9.9308(7)
_cell_measurement_temperature 173.(2)
_cell_volume 3224.4(4)
_computing_structure_refinement 'SHELXL-2013 (Sheldrick, 2013)'
_diffrn_ambient_temperature 173.(2)
_diffrn_measured_fraction_theta_full 0.995
_diffrn_measured_fraction_theta_max 0.995
_diffrn_radiation_wavelength 0.71073
_diffrn_reflns_av_R_equivalents 0.0273
_diffrn_reflns_limit_h_max 8
_diffrn_reflns_limit_h_min -8
_diffrn_reflns_limit_k_max 33
_diffrn_reflns_limit_k_min -34
_diffrn_reflns_limit_l_max 9
_diffrn_reflns_limit_l_min -8
_diffrn_reflns_number 22477
_diffrn_reflns_theta_full 18.94
_diffrn_reflns_theta_max 18.94
_diffrn_reflns_theta_min 2.20
_exptl_absorpt_coefficient_mu 0.066
_exptl_absorpt_correction_T_max 0.99
_exptl_absorpt_correction_T_min 0.98
_exptl_absorpt_process_details
;
;
_exptl_crystal_colour 'clear colourless'
_exptl_crystal_density_diffrn 1.046
_exptl_crystal_density_method 'not measured'
_exptl_crystal_description plate
_exptl_crystal_F_000 1132
_exptl_crystal_size_max 0.350
_exptl_crystal_size_mid 0.350
_exptl_crystal_size_min 0.150
_refine_diff_density_max 0.273
_refine_diff_density_min -0.291
_refine_ls_abs_structure_details
;
Flack x determined using 2310 quotients [(I+)-(I-)]/[(I+)+(I-)]
(Parsons and Flack (2004), Acta Cryst. A60, s61).
;
_refine_ls_abs_structure_Flack 0.2(3)
_refine_ls_extinction_method none
_refine_ls_goodness_of_fit_ref 1.085
_refine_ls_hydrogen_treatment constr
_refine_ls_matrix_type full
_refine_ls_number_parameters 676
_refine_ls_number_reflns 5092
_refine_ls_number_restraints 1
_refine_ls_restrained_S_all 1.085
_refine_ls_R_factor_all 0.0515
_refine_ls_R_factor_gt 0.0493
_refine_ls_shift/su_max 0.000
_refine_ls_shift/su_mean 0.000
_refine_ls_structure_factor_coef Fsqd
_refine_ls_weighting_details 'w=1/[\s^2^(Fo^2^)+(0.1002P)^2^+1.3537P] where P=(Fo^2^+2Fc^2^)/3'
_refine_ls_weighting_scheme calc
_refine_ls_wR_factor_gt 0.1395
_refine_ls_wR_factor_ref 0.1420
_reflns_number_gt 4910
_reflns_number_total 5092
_reflns_threshold_expression 'I > 2\s(I)'
_cod_data_source_file ja505179y_si_007.cif
_cod_data_source_block I
_cod_depositor_comments 'Adding full bibliography for 4122407--4122413.cif.'
_cod_database_code 4122410

loop_
_space_group_symop_operation_xyz
'x, y, z'
'-x, y+1/2, -z'

loop_
_atom_site_type_symbol
_atom_site_label
_atom_site_fract_x
_atom_site_fract_y
_atom_site_fract_z
_atom_site_U_iso_or_equiv
_atom_site_adp_type
_atom_site_calc_flag
_atom_site_refinement_flags_adp
_atom_site_refinement_flags_posn
_atom_site_occupancy
C C1 0.6079(8) 0.1260(2) 0.1705(7) 0.0344(19) Uani d . . 1
H H1A 0.5311 0.1426 0.191 0.041 Uiso calc U R 1
H H1B 0.5591 0.1023 0.1496 0.041 Uiso calc U R 1
C C2 0.6583(8) 0.13930(19) 0.0471(7) 0.0301(19) Uani d . . 1
H H2 0.7025 0.1637 0.0718 0.036 Uiso calc U R 1
C C3 0.5147(9) 0.1438(2) -0.0775(8) 0.048(2) Uani d . . 1
H H3 0.5521 0.1516 -0.159 0.058 Uiso calc U R 1
C C4 0.4035(10) 0.1731(3) -0.0538(10) 0.074(3) Uani d . . 1
H H4A 0.3259 0.178 -0.142 0.11 Uiso calc U R 1
H H4B 0.462 0.1949 -0.0203 0.11 Uiso calc U R 1
H H4C 0.3521 0.1649 0.016 0.11 Uiso calc U R 1
C C5 0.4251(11) 0.1095(3) -0.1202(10) 0.075(3) Uani d . . 1
H H5A 0.4957 0.0906 -0.1328 0.112 Uiso calc U R 1
H H5B 0.3454 0.1132 -0.2083 0.112 Uiso calc U R 1
H H5C 0.3763 0.1024 -0.0472 0.112 Uiso calc U R 1
C C6 0.8595(8) 0.13588(19) -0.0672(8) 0.039(2) Uani d . . 1
H H6 0.7811 0.1423 -0.1562 0.047 Uiso calc U R 1
C C7 0.9784(11) 0.1126(2) -0.1044(12) 0.077(3) Uani d . . 1
H H7A 1.0582 0.1062 -0.0192 0.115 Uiso calc U R 1
H H7B 1.0257 0.1254 -0.1682 0.115 Uiso calc U R 1
H H7C 0.9289 0.0908 -0.1501 0.115 Uiso calc U R 1
C C8 0.9428(13) 0.1700(3) -0.0071(13) 0.091(4) Uani d . . 1
H H8A 1.015 0.1649 0.084 0.137 Uiso calc U R 1
H H8B 0.8672 0.1877 0.0043 0.137 Uiso calc U R 1
H H8C 0.9998 0.1792 -0.0709 0.137 Uiso calc U R 1
C C9 0.8463(8) 0.29289(19) 0.9962(7) 0.0313(18) Uani d . . 1
H H9A 0.7497 0.2788 0.9728 0.038 Uiso calc U R 1
H H9B 0.8207 0.3177 1.0162 0.038 Uiso calc U R 1
C C10 0.9590(7) 0.27724(18) 1.1230(7) 0.0295(18) Uani d . . 1
H H10 0.9797 0.2522 1.0983 0.035 Uiso calc U R 1
C C11 0.8846(8) 0.27481(19) 1.2474(7) 0.039(2) Uani d . . 1
H H11 0.9689 0.2672 1.3304 0.047 Uiso calc U R 1
C C12 0.8274(12) 0.3103(2) 1.2857(10) 0.069(3) Uani d . . 1
H H12A 0.7362 0.3177 1.212 0.104 Uiso calc U R 1
H H12B 0.9088 0.3283 1.2955 0.104 Uiso calc U R 1
H H12C 0.8 0.308 1.3743 0.104 Uiso calc U R 1
C C13 0.7598(10) 0.2464(2) 1.2267(9) 0.057(2) Uani d . . 1
H H13A 0.7206 0.2454 1.3097 0.085 Uiso calc U R 1
H H13B 0.8032 0.2231 1.2126 0.085 Uiso calc U R 1
H H13C 0.6751 0.2523 1.1446 0.085 Uiso calc U R 1
C C14 1.2299(8) 0.27300(19) 1.2314(7) 0.038(2) Uani d . . 1
H H14 1.1954 0.2616 1.3089 0.045 Uiso calc U R 1
C C15 1.2748(10) 0.2434(3) 1.1446(10) 0.073(3) Uani d . . 1
H H15A 1.1831 0.2294 1.099 0.11 Uiso calc U R 1
H H15B 1.3517 0.2278 1.2056 0.11 Uiso calc U R 1
H H15C 1.3184 0.2539 1.0733 0.11 Uiso calc U R 1
C C16 1.3768(10) 0.2937(3) 1.2958(10) 0.073(3) Uani d . . 1
H H16A 1.4086 0.3066 1.2223 0.109 Uiso calc U R 1
H H16B 1.4587 0.2772 1.3427 0.109 Uiso calc U R 1
H H16C 1.358 0.3108 1.3641 0.109 Uiso calc U R 1
C C17 1.3713(8) 0.34376(19) 0.9372(8) 0.0337(19) Uani d . . 1
H H17A 1.4557 0.3487 0.8932 0.04 Uiso calc U R 1
H H17B 1.4171 0.3334 1.0309 0.04 Uiso calc U R 1
C C18 1.2886(8) 0.37781(17) 0.9509(8) 0.0301(19) Uani d . . 1
H H18 1.2421 0.3868 0.8539 0.036 Uiso calc U R 1
C C19 1.4042(9) 0.40664(19) 1.0271(8) 0.040(2) Uani d . . 1
H H19 1.342 0.4259 1.0554 0.048 Uiso calc U R 1
C C20 1.4937(10) 0.4238(2) 0.9354(9) 0.055(2) Uani d . . 1
H H20A 1.5567 0.4058 0.9055 0.083 Uiso calc U R 1
H H20B 1.5608 0.4425 0.9883 0.083 Uiso calc U R 1
H H20C 1.4215 0.4344 0.8531 0.083 Uiso calc U R 1
C C21 1.5161(10) 0.3927(2) 1.1613(9) 0.058(2) Uani d . . 1
H H21A 1.4584 0.3796 1.2163 0.087 Uiso calc U R 1
H H21B 1.5703 0.4128 1.2162 0.087 Uiso calc U R 1
H H21C 1.5914 0.3767 1.1374 0.087 Uiso calc U R 1
C C22 1.0443(9) 0.39873(19) 0.9707(9) 0.043(2) Uani d . . 1
H H22 1.0993 0.4222 0.9798 0.052 Uiso calc U R 1
C C23 0.9407(11) 0.3995(3) 1.0676(11) 0.072(3) Uani d . . 1
H H23A 0.8968 0.3757 1.0717 0.108 Uiso calc U R 1
H H23B 0.8571 0.4167 1.0326 0.108 Uiso calc U R 1
H H23C 1.0009 0.4066 1.1614 0.108 Uiso calc U R 1
C C24 0.9458(10) 0.3955(2) 0.8194(10) 0.071(3) Uani d . . 1
H H24A 1.0132 0.3947 0.7566 0.106 Uiso calc U R 1
H H24B 0.8767 0.4161 0.7959 0.106 Uiso calc U R 1
H H24C 0.8845 0.3736 0.8087 0.106 Uiso calc U R 1
C C25 1.1610(8) 0.0655(2) 0.2551(9) 0.045(2) Uani d . . 1
H H25A 1.268 0.0602 0.3098 0.054 Uiso calc U R 1
H H25B 1.1628 0.0723 0.1591 0.054 Uiso calc U R 1
C C26 1.0596(8) 0.03306(18) 0.2504(9) 0.040(2) Uani d . . 1
H H26 1.0641 0.0269 0.3494 0.048 Uiso calc U R 1
C C27 1.1270(9) 0.0008(2) 0.1887(10) 0.050(2) Uani d . . 1
H H27 1.0522 -0.0193 0.1828 0.06 Uiso calc U R 1
C C28 1.2791(9) -0.0120(2) 0.2817(10) 0.059(2) Uani d . . 1
H H28A 1.3054 -0.0351 0.2479 0.089 Uiso calc U R 1
H H28B 1.2707 -0.0146 0.3776 0.089 Uiso calc U R 1
H H28C 1.3599 0.0054 0.2802 0.089 Uiso calc U R 1
C C29 1.1377(11) 0.0073(3) 0.0416(11) 0.078(3) Uani d . . 1
H H29A 1.2198 0.0246 0.0434 0.117 Uiso calc U R 1
H H29B 1.0391 0.0166 -0.0155 0.117 Uiso calc U R 1
H H29C 1.1613 -0.0152 0.0014 0.117 Uiso calc U R 1
C C30 0.7928(8) 0.0142(2) 0.1983(8) 0.042(2) Uani d . . 1
H H30 0.814 -0.0076 0.1481 0.05 Uiso calc U R 1
C C31 0.8044(11) 0.0037(3) 0.3463(11) 0.079(3) Uani d . . 1
H H31A 0.9077 -0.0059 0.3896 0.118 Uiso calc U R 1
H H31B 0.7268 -0.0146 0.3474 0.118 Uiso calc U R 1
H H31C 0.7862 0.0246 0.3988 0.118 Uiso calc U R 1
C C32 0.6277(8) 0.0251(2) 0.1324(10) 0.056(2) Uani d . . 1
H H32A 0.6003 0.045 0.1855 0.084 Uiso calc U R 1
H H32B 0.5591 0.0049 0.1333 0.084 Uiso calc U R 1
H H32C 0.6165 0.0327 0.0357 0.084 Uiso calc U R 1
C C33 0.7048(9) 0.11418(19) 0.4177(8) 0.037(2) Uani d . . 1
H H33A 0.7989 0.105 0.4853 0.045 Uiso calc U R 1
H H33B 0.6272 0.0948 0.3983 0.045 Uiso calc U R 1
C C34 0.6427(8) 0.14530(19) 0.4824(8) 0.0345(19) Uani d . . 1
H H34A 0.5505 0.1547 0.4129 0.041 Uiso calc U R 1
H H34B 0.6085 0.1364 0.5631 0.041 Uiso calc U R 1
C C35 0.7534(8) 0.1755(2) 0.5315(7) 0.0321(18) Uani d . . 1
H H35A 0.7925 0.1838 0.4527 0.039 Uiso calc U R 1
H H35B 0.8426 0.1668 0.606 0.039 Uiso calc U R 1
C C36 0.6812(8) 0.20671(19) 0.5869(8) 0.0309(18) Uani d . . 1
H H36A 0.6361 0.1978 0.6613 0.037 Uiso calc U R 1
H H36B 0.5953 0.216 0.5103 0.037 Uiso calc U R 1
C C37 0.7894(8) 0.23756(19) 0.6460(8) 0.0342(19) Uani d . . 1
H H37A 0.8704 0.2292 0.7286 0.041 Uiso calc U R 1
H H37B 0.8406 0.2457 0.5748 0.041 Uiso calc U R 1
C C38 0.7035(8) 0.26869(19) 0.6883(7) 0.0336(18) Uani d . . 1
H H38A 0.6226 0.2768 0.6051 0.04 Uiso calc U R 1
H H38B 0.6511 0.2601 0.7581 0.04 Uiso calc U R 1
C C39 0.8029(8) 0.30018(19) 0.7489(7) 0.0336(19) Uani d . . 1
H H39A 0.8595 0.3081 0.6814 0.04 Uiso calc U R 1
H H39B 0.7355 0.3201 0.7618 0.04 Uiso calc U R 1
C C40 1.3368(8) 0.29072(19) 0.7992(8) 0.0347(19) Uani d . . 1
H H40A 1.4082 0.2778 0.8772 0.042 Uiso calc U R 1
H H40B 1.3975 0.3005 0.7381 0.042 Uiso calc U R 1
C C41 1.2155(8) 0.26543(18) 0.7169(8) 0.0332(18) Uani d . . 1
H H41A 1.1363 0.2792 0.6477 0.04 Uiso calc U R 1
H H41B 1.164 0.2535 0.7811 0.04 Uiso calc U R 1
C C42 1.2844(8) 0.23735(18) 0.6412(8) 0.0321(18) Uani d . . 1
H H42A 1.3258 0.2493 0.57 0.039 Uiso calc U R 1
H H42B 1.372 0.2257 0.7093 0.039 Uiso calc U R 1
C C43 1.1706(8) 0.20889(18) 0.5702(7) 0.0295(18) Uani d . . 1
H H43A 1.0852 0.2203 0.4989 0.035 Uiso calc U R 1
H H43B 1.1259 0.1975 0.6404 0.035 Uiso calc U R 1
C C44 1.2440(8) 0.18024(19) 0.5003(8) 0.0353(19) Uani d . . 1
H H44A 1.284 0.1915 0.4269 0.042 Uiso calc U R 1
H H44B 1.3329 0.1698 0.5707 0.042 Uiso calc U R 1
C C45 1.1332(8) 0.15045(19) 0.4349(8) 0.039(2) Uani d . . 1
H H45A 1.0935 0.1391 0.5082 0.046 Uiso calc U R 1
H H45B 1.0443 0.1608 0.3644 0.046 Uiso calc U R 1
C C46 1.2065(8) 0.12261(19) 0.3666(9) 0.040(2) Uani d . . 1
H H46A 1.2372 0.1331 0.2866 0.048 Uiso calc U R 1
H H46B 1.3004 0.1133 0.4342 0.048 Uiso calc U R 1
C C47 1.2661(12) 0.4072(3) 1.3922(11) 0.076(3) Uani d . . 1
H H47A 1.1936 0.4247 1.4139 0.091 Uiso calc U R 1
H H47B 1.294 0.4151 1.3071 0.091 Uiso calc U R 1
C C48 1.4079(16) 0.4038(3) 1.5128(11) 0.105(4) Uani d . . 1
H H48A 1.502 0.4043 1.4792 0.127 Uiso calc U R 1
H H48B 1.4134 0.4237 1.5796 0.127 Uiso calc U R 1
C C49 1.3943(19) 0.3696(4) 1.5797(13) 0.121(5) Uani d . . 1
H H49A 1.4086 0.3726 1.6814 0.145 Uiso calc U R 1
H H49B 1.4715 0.3523 1.5646 0.145 Uiso calc U R 1
C C50 1.2288(18) 0.3571(3) 1.5066(12) 0.109(4) Uani d . . 1
H H50A 1.2232 0.3308 1.5013 0.131 Uiso calc U R 1
H H50B 1.155 0.3658 1.5573 0.131 Uiso calc U R 1
C C51 0.6730(15) 0.0534(3) -0.3082(10) 0.083(3) Uani d . . 1
H H51A 0.7536 0.0558 -0.3587 0.099 Uiso calc U R 1
H H51B 0.6319 0.0774 -0.2973 0.099 Uiso calc U R 1
C C52 0.5517(15) 0.0304(4) -0.3836(13) 0.118(5) Uani d . . 1
H H52A 0.5487 0.0297 -0.484 0.142 Uiso calc U R 1
H H52B 0.4504 0.0387 -0.3746 0.142 Uiso calc U R 1
C C53 0.5895(17) -0.0052(3) -0.3186(17) 0.154(7) Uani d . . 1
H H53A 0.4988 -0.0156 -0.2945 0.185 Uiso calc U R 1
H H53B 0.6224 -0.0216 -0.3832 0.185 Uiso calc U R 1
C C54 0.7101(13) 0.0005(2) -0.1978(10) 0.074(3) Uani d . . 1
H H54A 0.8056 -0.0111 -0.2074 0.089 Uiso calc U R 1
H H54B 0.6834 -0.0099 -0.1157 0.089 Uiso calc U R 1
Li Li1 1.1519(14) 0.3478(3) 1.1877(13) 0.040(3) Uani d . . 1
Li Li2 1.1081(13) 0.3178(3) 0.9638(12) 0.033(3) Uani d . . 1
Li Li3 0.8014(15) 0.0653(3) -0.0048(13) 0.044(3) Uani d . . 1
Li Li4 0.8864(13) 0.0960(3) 0.2160(14) 0.042(3) Uani d . . 1
N N1 0.7799(7) 0.11757(15) 0.0206(6) 0.0353(16) Uani d . . 1
N N2 1.1058(6) 0.29605(15) 1.1536(6) 0.0320(15) Uani d . . 1
N N3 1.1615(6) 0.37089(14) 1.0114(6) 0.0309(15) Uani d . . 1
N N4 0.8993(6) 0.04192(15) 0.1810(6) 0.0361(15) Uani d . . 1
O O1 0.7414(5) 0.12370(12) 0.2899(5) 0.0329(12) Uani d . . 1
O O2 0.9126(5) 0.29259(12) 0.8809(4) 0.0303(12) Uani d . . 1
O O3 1.2641(5) 0.31916(12) 0.8533(5) 0.0347(13) Uani d . . 1
O O4 1.1000(5) 0.09431(12) 0.3190(5) 0.0425(14) Uani d . . 1
O O5 1.1970(7) 0.37229(15) 1.3718(6) 0.0645(17) Uani d . . 1
O O6 0.7335(7) 0.03785(14) -0.1796(6) 0.0565(16) Uani d . . 1
C C55 0.122(2) 1.0595(5) 0.6196(18) 0.156(6) Uani d . . 1
H H55A 0.2177 1.0642 0.5924 0.233 Uiso calc U R 1
H H55B 0.1012 1.0797 0.6746 0.233 Uiso calc U R 1
H H55C 0.0365 1.0566 0.5355 0.233 Uiso calc U R 1
C C56 0.141(2) 1.0261(4) 0.7057(17) 0.134(5) Uani d . . 1
H H56A 0.2344 1.0276 0.7857 0.161 Uiso calc U R 1
H H56B 0.0501 1.0224 0.7424 0.161 Uiso calc U R 1
O O7 0.1552(11) 0.9972(3) 0.6140(10) 0.134(3) Uani d . . 1
C C57 0.1434(17) 0.9629(4) 0.6721(16) 0.121(5) Uani d . . 1
H H57A 0.0463 0.9617 0.7008 0.145 Uiso calc U R 1
H H57B 0.2305 0.9597 0.7567 0.145 Uiso calc U R 1
C C58 0.145(2) 0.9326(5) 0.5681(15) 0.154(6) Uani d . . 1
H H58A 0.0715 0.9379 0.4781 0.231 Uiso calc U R 1
H H58B 0.1167 0.9101 0.6049 0.231 Uiso calc U R 1
H H58C 0.2493 0.9304 0.5551 0.231 Uiso calc U R 1

loop_
_atom_site_aniso_label
_atom_site_aniso_U_11
_atom_site_aniso_U_22
_atom_site_aniso_U_33
_atom_site_aniso_U_12
_atom_site_aniso_U_13
_atom_site_aniso_U_23
C1 0.024(4) 0.034(4) 0.041(5) 0.002(3) 0.000(4) -0.008(4)
C2 0.028(5) 0.030(4) 0.035(5) -0.004(4) 0.013(4) -0.002(4)
C3 0.050(5) 0.055(6) 0.040(5) 0.003(5) 0.015(4) 0.002(4)
C4 0.060(6) 0.080(7) 0.075(7) 0.028(6) 0.009(5) 0.014(6)
C5 0.056(6) 0.081(8) 0.072(6) 0.007(6) -0.009(5) -0.008(5)
C6 0.040(5) 0.034(5) 0.047(5) -0.005(4) 0.020(4) -0.005(4)
C7 0.085(7) 0.046(6) 0.128(9) -0.014(5) 0.078(7) -0.010(6)
C8 0.120(9) 0.053(7) 0.135(9) -0.043(6) 0.091(8) -0.035(6)
C9 0.026(4) 0.032(4) 0.036(5) -0.002(4) 0.008(4) -0.006(4)
C10 0.026(4) 0.025(4) 0.039(5) 0.002(4) 0.012(4) -0.002(4)
C11 0.043(5) 0.043(5) 0.034(5) 0.002(4) 0.013(4) 0.007(4)
C12 0.104(8) 0.056(6) 0.068(6) 0.004(6) 0.060(6) -0.003(5)
C13 0.072(6) 0.048(6) 0.063(6) -0.014(5) 0.041(5) 0.002(5)
C14 0.038(5) 0.034(5) 0.034(4) -0.006(4) 0.000(4) 0.002(4)
C15 0.050(6) 0.062(7) 0.093(7) 0.017(5) -0.008(5) -0.016(6)
C16 0.055(6) 0.058(6) 0.087(7) 0.008(5) -0.012(5) 0.003(5)
C17 0.026(4) 0.034(5) 0.041(5) -0.011(4) 0.010(4) -0.013(4)
C18 0.037(5) 0.019(4) 0.038(4) 0.001(4) 0.016(4) 0.000(3)
C19 0.042(5) 0.022(4) 0.060(6) -0.006(4) 0.023(5) -0.011(4)
C20 0.053(5) 0.041(5) 0.076(6) -0.016(4) 0.024(5) -0.004(5)
C21 0.059(6) 0.049(5) 0.058(6) -0.020(5) 0.003(5) -0.020(5)
C22 0.042(5) 0.025(5) 0.067(6) 0.001(4) 0.024(5) 0.003(4)
C23 0.066(6) 0.064(7) 0.101(8) 0.018(5) 0.047(6) 0.007(6)
C24 0.056(6) 0.061(6) 0.082(8) 0.021(5) -0.005(6) 0.001(5)
C25 0.028(5) 0.030(5) 0.076(6) 0.004(4) 0.011(4) -0.020(4)
C26 0.032(5) 0.023(5) 0.064(5) -0.001(4) 0.010(4) -0.012(4)
C27 0.030(5) 0.030(5) 0.085(7) 0.001(4) 0.010(5) -0.013(5)
C28 0.040(5) 0.041(5) 0.101(7) 0.006(4) 0.024(5) -0.012(5)
C29 0.067(6) 0.061(7) 0.100(9) 0.019(5) 0.010(6) -0.036(6)
C30 0.036(5) 0.034(5) 0.053(6) -0.002(4) 0.011(4) -0.007(4)
C31 0.069(7) 0.077(7) 0.086(8) -0.023(6) 0.014(6) 0.008(6)
C32 0.032(5) 0.047(5) 0.090(7) -0.013(4) 0.018(5) -0.001(5)
C33 0.040(5) 0.034(5) 0.042(5) 0.001(4) 0.016(4) -0.001(4)
C34 0.037(5) 0.034(5) 0.034(4) -0.005(4) 0.013(4) -0.004(4)
C35 0.026(4) 0.039(5) 0.032(4) 0.007(4) 0.009(3) 0.003(4)
C36 0.023(4) 0.033(5) 0.036(4) -0.003(4) 0.008(4) -0.002(4)
C37 0.027(4) 0.037(5) 0.039(4) -0.003(4) 0.009(4) -0.006(4)
C38 0.030(4) 0.034(5) 0.031(4) -0.001(4) -0.002(3) -0.006(4)
C39 0.036(4) 0.037(5) 0.027(5) 0.000(4) 0.008(4) -0.002(4)
C40 0.029(4) 0.032(5) 0.049(5) -0.003(4) 0.019(4) -0.013(4)
C41 0.028(4) 0.024(4) 0.050(5) -0.002(4) 0.013(4) -0.009(4)
C42 0.031(4) 0.025(4) 0.040(4) -0.003(4) 0.009(4) -0.007(4)
C43 0.026(4) 0.026(4) 0.036(4) -0.002(4) 0.008(3) -0.003(4)
C44 0.032(4) 0.027(4) 0.049(5) -0.004(4) 0.014(4) -0.010(4)
C45 0.027(4) 0.034(5) 0.050(5) -0.007(4) 0.003(4) -0.010(4)
C46 0.022(4) 0.035(5) 0.063(5) 0.000(4) 0.011(4) -0.020(4)
C47 0.094(8) 0.064(7) 0.073(7) -0.023(6) 0.030(7) -0.019(5)
C48 0.147(12) 0.100(10) 0.057(7) -0.039(9) 0.005(8) -0.001(7)
C49 0.162(14) 0.114(11) 0.073(8) -0.009(10) 0.008(9) 0.000(8)
C50 0.182(14) 0.100(9) 0.054(8) -0.033(9) 0.049(9) 0.002(7)
C51 0.146(10) 0.049(6) 0.047(7) 0.007(7) 0.014(7) 0.002(6)
C52 0.103(9) 0.126(12) 0.094(9) -0.004(9) -0.028(8) -0.009(9)
C53 0.153(13) 0.048(8) 0.188(14) 0.001(8) -0.079(12) -0.011(9)
C54 0.107(8) 0.022(6) 0.079(7) -0.002(5) -0.003(7) -0.008(5)
Li1 0.046(7) 0.033(7) 0.044(8) -0.012(6) 0.017(6) -0.005(6)
Li2 0.041(7) 0.018(7) 0.042(7) 0.000(5) 0.014(6) -0.006(5)
Li3 0.047(8) 0.029(7) 0.059(9) -0.011(6) 0.021(7) -0.009(6)
Li4 0.038(7) 0.035(7) 0.059(8) 0.003(6) 0.020(6) -0.012(6)
N1 0.036(4) 0.031(4) 0.043(4) -0.006(3) 0.019(3) -0.001(3)
N2 0.031(4) 0.026(3) 0.035(3) 0.001(3) 0.001(3) 0.002(3)
N3 0.034(4) 0.018(3) 0.045(4) 0.000(3) 0.019(3) 0.001(3)
N4 0.024(4) 0.025(4) 0.059(4) -0.007(3) 0.010(3) -0.002(3)
O1 0.030(3) 0.033(3) 0.036(3) 0.003(2) 0.010(3) -0.004(2)
O2 0.028(3) 0.035(3) 0.028(3) -0.005(2) 0.007(3) -0.005(2)
O3 0.029(3) 0.028(3) 0.050(3) -0.004(3) 0.016(3) -0.017(3)
O4 0.025(3) 0.028(3) 0.073(4) -0.005(3) 0.010(3) -0.023(3)
O5 0.100(5) 0.048(4) 0.055(4) -0.026(4) 0.037(3) -0.018(3)
O6 0.088(4) 0.031(4) 0.048(4) -0.007(3) 0.016(3) -0.006(3)
C55 0.176(16) 0.121(12) 0.183(16) 0.016(11) 0.070(13) 0.009(12)
C56 0.186(15) 0.105(12) 0.132(12) -0.020(11) 0.080(11) -0.029(11)
O7 0.142(8) 0.141(9) 0.121(7) 0.012(7) 0.035(6) 0.004(7)
C57 0.135(11) 0.085(10) 0.141(12) 0.000(8) 0.035(9) 0.050(10)
C58 0.217(18) 0.139(14) 0.121(12) 0.032(13) 0.073(13) 0.009(11)

loop_
_atom_type_symbol
_atom_type_description
_atom_type_scat_dispersion_real
_atom_type_scat_dispersion_imag
_atom_type_scat_source
C C 0.0033 0.0016 'International Tables Vol C Tables 4.2.6.8 and 6.1.1.4'
H H 0.0000 0.0000 'International Tables Vol C Tables 4.2.6.8 and 6.1.1.4'
Li Li -0.0003 0.0001 'International Tables Vol C Tables 4.2.6.8 and 6.1.1.4'
N N 0.0061 0.0033 'International Tables Vol C Tables 4.2.6.8 and 6.1.1.4'
O O 0.0106 0.0060 'International Tables Vol C Tables 4.2.6.8 and 6.1.1.4'

loop_
_geom_angle_atom_site_label_1
_geom_angle_atom_site_label_2
_geom_angle_atom_site_label_3
_geom_angle
O1 C1 C2 108.8(5)
O1 C1 H1A 109.9
C2 C1 H1A 109.9
O1 C1 H1B 109.9
C2 C1 H1B 109.9
H1A C1 H1B 108.3
N1 C2 C1 111.9(6)
N1 C2 C3 115.4(6)
C1 C2 C3 108.6(6)
N1 C2 H2 106.8
C1 C2 H2 106.8
C3 C2 H2 106.8
C5 C3 C2 113.6(7)
C5 C3 C4 109.1(7)
C2 C3 C4 113.2(6)
C5 C3 H3 106.8
C2 C3 H3 106.8
C4 C3 H3 106.8
C3 C4 H4A 109.5
C3 C4 H4B 109.5
H4A C4 H4B 109.5
C3 C4 H4C 109.5
H4A C4 H4C 109.5
H4B C4 H4C 109.5
C3 C5 H5A 109.5
C3 C5 H5B 109.5
H5A C5 H5B 109.5
C3 C5 H5C 109.5
H5A C5 H5C 109.5
H5B C5 H5C 109.5
N1 C6 C7 112.0(6)
N1 C6 C8 115.8(7)
C7 C6 C8 106.1(7)
N1 C6 H6 107.5
C7 C6 H6 107.5
C8 C6 H6 107.5
C6 C7 H7A 109.5
C6 C7 H7B 109.5
H7A C7 H7B 109.5
C6 C7 H7C 109.5
H7A C7 H7C 109.5
H7B C7 H7C 109.5
C6 C8 H8A 109.5
C6 C8 H8B 109.5
H8A C8 H8B 109.5
C6 C8 H8C 109.5
H8A C8 H8C 109.5
H8B C8 H8C 109.5
O2 C9 C10 109.6(5)
O2 C9 H9A 109.8
C10 C9 H9A 109.8
O2 C9 H9B 109.8
C10 C9 H9B 109.8
H9A C9 H9B 108.2
N2 C10 C9 110.8(5)
N2 C10 C11 115.0(5)
C9 C10 C11 110.4(5)
N2 C10 H10 106.7
C9 C10 H10 106.7
C11 C10 H10 106.7
C12 C11 C13 111.2(7)
C12 C11 C10 113.3(6)
C13 C11 C10 113.2(6)
C12 C11 H11 106.2
C13 C11 H11 106.2
C10 C11 H11 106.2
C11 C12 H12A 109.5
C11 C12 H12B 109.5
H12A C12 H12B 109.5
C11 C12 H12C 109.5
H12A C12 H12C 109.5
H12B C12 H12C 109.5
C11 C13 H13A 109.5
C11 C13 H13B 109.5
H13A C13 H13B 109.5
C11 C13 H13C 109.5
H13A C13 H13C 109.5
H13B C13 H13C 109.5
N2 C14 C16 112.1(6)
N2 C14 C15 114.4(6)
C16 C14 C15 106.1(7)
N2 C14 H14 108.0
C16 C14 H14 108.0
C15 C14 H14 108.0
C14 C15 H15A 109.5
C14 C15 H15B 109.5
H15A C15 H15B 109.5
C14 C15 H15C 109.5
H15A C15 H15C 109.5
H15B C15 H15C 109.5
C14 C16 H16A 109.5
C14 C16 H16B 109.5
H16A C16 H16B 109.5
C14 C16 H16C 109.5
H16A C16 H16C 109.5
H16B C16 H16C 109.5
O3 C17 C18 109.1(5)
O3 C17 H17A 109.9
C18 C17 H17A 109.9
O3 C17 H17B 109.9
C18 C17 H17B 109.9
H17A C17 H17B 108.3
N3 C18 C17 110.5(5)
N3 C18 C19 115.0(6)
C17 C18 C19 110.7(6)
N3 C18 H18 106.7
C17 C18 H18 106.7
C19 C18 H18 106.7
C20 C19 C21 109.8(7)
C20 C19 C18 113.5(6)
C21 C19 C18 112.6(6)
C20 C19 H19 106.8
C21 C19 H19 106.8
C18 C19 H19 106.8
C19 C20 H20A 109.5
C19 C20 H20B 109.5
H20A C20 H20B 109.5
C19 C20 H20C 109.5
H20A C20 H20C 109.5
H20B C20 H20C 109.5
C19 C21 H21A 109.5
C19 C21 H21B 109.5
H21A C21 H21B 109.5
C19 C21 H21C 109.5
H21A C21 H21C 109.5
H21B C21 H21C 109.5
N3 C22 C23 111.1(6)
N3 C22 C24 113.5(6)
C23 C22 C24 109.5(7)
N3 C22 H22 107.5
C23 C22 H22 107.5
C24 C22 H22 107.5
C22 C23 H23A 109.5
C22 C23 H23B 109.5
H23A C23 H23B 109.5
C22 C23 H23C 109.5
H23A C23 H23C 109.5
H23B C23 H23C 109.5
C22 C24 H24A 109.5
C22 C24 H24B 109.5
H24A C24 H24B 109.5
C22 C24 H24C 109.5
H24A C24 H24C 109.5
H24B C24 H24C 109.5
O4 C25 C26 108.6(6)
O4 C25 H25A 110.0
C26 C25 H25A 110.0
O4 C25 H25B 110.0
C26 C25 H25B 110.0
H25A C25 H25B 108.3
N4 C26 C25 110.0(6)
N4 C26 C27 115.6(6)
C25 C26 C27 110.0(6)
N4 C26 H26 106.9
C25 C26 H26 106.9
C27 C26 H26 106.9
C28 C27 C29 111.1(7)
C28 C27 C26 113.1(7)
C29 C27 C26 113.0(7)
C28 C27 H27 106.3
C29 C27 H27 106.3
C26 C27 H27 106.3
C27 C28 H28A 109.5
C27 C28 H28B 109.5
H28A C28 H28B 109.5
C27 C28 H28C 109.5
H28A C28 H28C 109.5
H28B C28 H28C 109.5
C27 C29 H29A 109.5
C27 C29 H29B 109.5
H29A C29 H29B 109.5
C27 C29 H29C 109.5
H29A C29 H29C 109.5
H29B C29 H29C 109.5
N4 C30 C31 115.5(6)
N4 C30 C32 110.9(6)
C31 C30 C32 107.3(7)
N4 C30 H30 107.6
C31 C30 H30 107.6
C32 C30 H30 107.6
C30 C31 H31A 109.5
C30 C31 H31B 109.5
H31A C31 H31B 109.5
C30 C31 H31C 109.5
H31A C31 H31C 109.5
H31B C31 H31C 109.5
C30 C32 H32A 109.5
C30 C32 H32B 109.5
H32A C32 H32B 109.5
C30 C32 H32C 109.5
H32A C32 H32C 109.5
H32B C32 H32C 109.5
O1 C33 C34 112.5(6)
O1 C33 H33A 109.1
C34 C33 H33A 109.1
O1 C33 H33B 109.1
C34 C33 H33B 109.1
H33A C33 H33B 107.8
C35 C34 C33 115.6(6)
C35 C34 H34A 108.4
C33 C34 H34A 108.4
C35 C34 H34B 108.4
C33 C34 H34B 108.4
H34A C34 H34B 107.4
C34 C35 C36 113.0(5)
C34 C35 H35A 109.0
C36 C35 H35A 109.0
C34 C35 H35B 109.0
C36 C35 H35B 109.0
H35A C35 H35B 107.8
C35 C36 C37 115.8(5)
C35 C36 H36A 108.3
C37 C36 H36A 108.3
C35 C36 H36B 108.3
C37 C36 H36B 108.3
H36A C36 H36B 107.4
C38 C37 C36 111.7(5)
C38 C37 H37A 109.3
C36 C37 H37A 109.3
C38 C37 H37B 109.3
C36 C37 H37B 109.3
H37A C37 H37B 107.9
C39 C38 C37 114.9(6)
C39 C38 H38A 108.5
C37 C38 H38A 108.5
C39 C38 H38B 108.5
C37 C38 H38B 108.5
H38A C38 H38B 107.5
O2 C39 C38 113.3(6)
O2 C39 H39A 108.9
C38 C39 H39A 108.9
O2 C39 H39B 108.9
C38 C39 H39B 108.9
H39A C39 H39B 107.7
O3 C40 C41 109.5(5)
O3 C40 H40A 109.8
C41 C40 H40A 109.8
O3 C40 H40B 109.8
C41 C40 H40B 109.8
H40A C40 H40B 108.2
C40 C41 C42 111.8(5)
C40 C41 H41A 109.3
C42 C41 H41A 109.3
C40 C41 H41B 109.3
C42 C41 H41B 109.3
H41A C41 H41B 107.9
C43 C42 C41 113.8(5)
C43 C42 H42A 108.8
C41 C42 H42A 108.8
C43 C42 H42B 108.8
C41 C42 H42B 108.8
H42A C42 H42B 107.7
C42 C43 C44 112.8(5)
C42 C43 H43A 109.0
C44 C43 H43A 109.0
C42 C43 H43B 109.0
C44 C43 H43B 109.0
H43A C43 H43B 107.8
C45 C44 C43 113.5(6)
C45 C44 H44A 108.9
C43 C44 H44A 108.9
C45 C44 H44B 108.9
C43 C44 H44B 108.9
H44A C44 H44B 107.7
C46 C45 C44 112.9(6)
C46 C45 H45A 109.0
C44 C45 H45A 109.0
C46 C45 H45B 109.0
C44 C45 H45B 109.0
H45A C45 H45B 107.8
O4 C46 C45 109.4(5)
O4 C46 H46A 109.8
C45 C46 H46A 109.8
O4 C46 H46B 109.8
C45 C46 H46B 109.8
H46A C46 H46B 108.2
O5 C47 C48 106.2(8)
O5 C47 H47A 110.5
C48 C47 H47A 110.5
O5 C47 H47B 110.5
C48 C47 H47B 110.5
H47A C47 H47B 108.7
C49 C48 C47 106.2(10)
C49 C48 H48A 110.5
C47 C48 H48A 110.5
C49 C48 H48B 110.5
C47 C48 H48B 110.5
H48A C48 H48B 108.7
C48 C49 C50 103.9(11)
C48 C49 H49A 111.0
C50 C49 H49A 111.0
C48 C49 H49B 111.0
C50 C49 H49B 111.0
H49A C49 H49B 109.0
O5 C50 C49 104.3(9)
O5 C50 H50A 110.9
C49 C50 H50A 110.9
O5 C50 H50B 110.9
C49 C50 H50B 110.9
H50A C50 H50B 108.9
O6 C51 C52 106.6(9)
O6 C51 H51A 110.4
C52 C51 H51A 110.4
O6 C51 H51B 110.4
C52 C51 H51B 110.4
H51A C51 H51B 108.6
C51 C52 C53 105.1(9)
C51 C52 H52A 110.7
C53 C52 H52A 110.7
C51 C52 H52B 110.7
C53 C52 H52B 110.7
H52A C52 H52B 108.8
C54 C53 C52 105.7(9)
C54 C53 H53A 110.6
C52 C53 H53A 110.6
C54 C53 H53B 110.6
C52 C53 H53B 110.6
H53A C53 H53B 108.7
C53 C54 O6 108.3(8)
C53 C54 H54A 110.0
O6 C54 H54A 110.0
C53 C54 H54B 110.0
O6 C54 H54B 110.0
H54A C54 H54B 108.4
N3 Li1 O5 124.5(7)
N3 Li1 N2 109.4(6)
O5 Li1 N2 126.0(7)
O2 Li2 O3 117.5(6)
O2 Li2 N2 88.0(5)
O3 Li2 N2 133.9(6)
O2 Li2 N3 132.9(6)
O3 Li2 N3 86.9(5)
N2 Li2 N3 103.3(5)
O6 Li3 N1 127.5(7)
O6 Li3 N4 122.3(6)
N1 Li3 N4 110.2(6)
O4 Li4 O1 119.4(7)
O4 Li4 N4 87.9(5)
O1 Li4 N4 131.1(7)
O4 Li4 N1 130.7(7)
O1 Li4 N1 87.6(5)
N4 Li4 N1 104.8(6)
C6 N1 C2 111.5(6)
C6 N1 Li3 108.1(5)
C2 N1 Li3 133.0(6)
C6 N1 Li4 124.7(5)
C2 N1 Li4 103.3(5)
Li3 N1 Li4 72.6(5)
C10 N2 C14 110.2(5)
C10 N2 Li1 130.0(6)
C14 N2 Li1 113.1(5)
C10 N2 Li2 103.5(5)
C14 N2 Li2 121.6(5)
Li1 N2 Li2 73.6(5)
C18 N3 C22 110.3(5)
C18 N3 Li1 132.3(6)
C22 N3 Li1 111.0(6)
C18 N3 Li2 103.7(5)
C22 N3 Li2 121.1(5)
Li1 N3 Li2 73.7(5)
C30 N4 C26 112.3(5)
C30 N4 Li3 106.3(5)
C26 N4 Li3 131.5(6)
C30 N4 Li4 127.8(5)
C26 N4 Li4 103.7(5)
Li3 N4 Li4 72.3(5)
C33 O1 C1 113.7(5)
C33 O1 Li4 122.2(6)
C1 O1 Li4 102.4(5)
C9 O2 C39 113.4(5)
C9 O2 Li2 100.4(5)
C39 O2 Li2 126.9(5)
C17 O3 C40 113.3(5)
C17 O3 Li2 99.2(5)
C40 O3 Li2 130.3(5)
C46 O4 C25 113.9(5)
C46 O4 Li4 129.8(6)
C25 O4 Li4 103.7(5)
C50 O5 C47 105.2(8)
C50 O5 Li1 128.7(7)
C47 O5 Li1 121.6(6)
C51 O6 C54 106.9(6)
C51 O6 Li3 123.3(6)
C54 O6 Li3 128.9(7)
C56 C55 H55A 109.5
C56 C55 H55B 109.5
H55A C55 H55B 109.5
C56 C55 H55C 109.5
H55A C55 H55C 109.5
H55B C55 H55C 109.5
O7 C56 C55 106.4(12)
O7 C56 H56A 110.4
C55 C56 H56A 110.4
O7 C56 H56B 110.4
C55 C56 H56B 110.4
H56A C56 H56B 108.6
C57 O7 C56 113.1(11)
O7 C57 C58 112.3(12)
O7 C57 H57A 109.2
C58 C57 H57A 109.2
O7 C57 H57B 109.2
C58 C57 H57B 109.2
H57A C57 H57B 107.9
C57 C58 H58A 109.5
C57 C58 H58B 109.5
H58A C58 H58B 109.5
C57 C58 H58C 109.5
H58A C58 H58C 109.5
H58B C58 H58C 109.5

loop_
_geom_bond_atom_site_label_1
_geom_bond_atom_site_label_2
_geom_bond_distance
C1 O1 1.446(8)
C1 C2 1.501(10)
C1 H1A 0.99
C1 H1B 0.99
C2 N1 1.443(9)
C2 C3 1.539(11)
C2 H2 1.0
C3 C5 1.517(12)
C3 C4 1.544(12)
C3 H3 1.0
C4 H4A 0.98
C4 H4B 0.98
C4 H4C 0.98
C5 H5A 0.98
C5 H5B 0.98
C5 H5C 0.98
C6 N1 1.442(9)
C6 C7 1.503(12)
C6 C8 1.519(12)
C6 H6 1.0
C7 H7A 0.98
C7 H7B 0.98
C7 H7C 0.98
C8 H8A 0.98
C8 H8B 0.98
C8 H8C 0.98
C9 O2 1.426(8)
C9 C10 1.507(9)
C9 H9A 0.99
C9 H9B 0.99
C10 N2 1.454(8)
C10 C11 1.557(10)
C10 H10 1.0
C11 C12 1.512(11)
C11 C13 1.522(10)
C11 H11 1.0
C12 H12A 0.98
C12 H12B 0.98
C12 H12C 0.98
C13 H13A 0.98
C13 H13B 0.98
C13 H13C 0.98
C14 N2 1.458(9)
C14 C16 1.519(11)
C14 C15 1.525(11)
C14 H14 1.0
C15 H15A 0.98
C15 H15B 0.98
C15 H15C 0.98
C16 H16A 0.98
C16 H16B 0.98
C16 H16C 0.98
C17 O3 1.429(8)
C17 C18 1.502(9)
C17 H17A 0.99
C17 H17B 0.99
C18 N3 1.451(9)
C18 C19 1.548(10)
C18 H18 1.0
C19 C20 1.512(11)
C19 C21 1.530(11)
C19 H19 1.0
C20 H20A 0.98
C20 H20B 0.98
C20 H20C 0.98
C21 H21A 0.98
C21 H21B 0.98
C21 H21C 0.98
C22 N3 1.461(9)
C22 C23 1.509(11)
C22 C24 1.530(12)
C22 H22 1.0
C23 H23A 0.98
C23 H23B 0.98
C23 H23C 0.98
C24 H24A 0.98
C24 H24B 0.98
C24 H24C 0.98
C25 O4 1.433(8)
C25 C26 1.515(10)
C25 H25A 0.99
C25 H25B 0.99
C26 N4 1.459(9)
C26 C27 1.550(11)
C26 H26 1.0
C27 C28 1.508(11)
C27 C29 1.509(13)
C27 H27 1.0
C28 H28A 0.98
C28 H28B 0.98
C28 H28C 0.98
C29 H29A 0.98
C29 H29B 0.98
C29 H29C 0.98
C30 N4 1.455(9)
C30 C31 1.498(12)
C30 C32 1.510(11)
C30 H30 1.0
C31 H31A 0.98
C31 H31B 0.98
C31 H31C 0.98
C32 H32A 0.98
C32 H32B 0.98
C32 H32C 0.98
C33 O1 1.439(8)
C33 C34 1.510(10)
C33 H33A 0.99
C33 H33B 0.99
C34 C35 1.500(10)
C34 H34A 0.99
C34 H34B 0.99
C35 C36 1.511(10)
C35 H35A 0.99
C35 H35B 0.99
C36 C37 1.523(9)
C36 H36A 0.99
C36 H36B 0.99
C37 C38 1.520(9)
C37 H37A 0.99
C37 H37B 0.99
C38 C39 1.504(10)
C38 H38A 0.99
C38 H38B 0.99
C39 O2 1.441(8)
C39 H39A 0.99
C39 H39B 0.99
C40 O3 1.429(8)
C40 C41 1.509(9)
C40 H40A 0.99
C40 H40B 0.99
C41 C42 1.519(9)
C41 H41A 0.99
C41 H41B 0.99
C42 C43 1.515(9)
C42 H42A 0.99
C42 H42B 0.99
C43 C44 1.522(10)
C43 H43A 0.99
C43 H43B 0.99
C44 C45 1.521(10)
C44 H44A 0.99
C44 H44B 0.99
C45 C46 1.491(10)
C45 H45A 0.99
C45 H45B 0.99
C46 O4 1.422(8)
C46 H46A 0.99
C46 H46B 0.99
C47 O5 1.439(11)
C47 C48 1.501(14)
C47 H47A 0.99
C47 H47B 0.99
C48 C49 1.466(16)
C48 H48A 0.99
C48 H48B 0.99
C49 C50 1.542(18)
C49 H49A 0.99
C49 H49B 0.99
C50 O5 1.412(12)
C50 H50A 0.99
C50 H50B 0.99
C51 O6 1.375(10)
C51 C52 1.433(15)
C51 H51A 0.99
C51 H51B 0.99
C52 C53 1.482(17)
C52 H52A 0.99
C52 H52B 0.99
C53 C54 1.400(14)
C53 H53A 0.99
C53 H53B 0.99
C54 O6 1.420(10)
C54 H54A 0.99
C54 H54B 0.99
Li1 N3 1.975(13)
Li1 O5 1.987(13)
Li1 N2 1.994(13)
Li2 O2 1.970(12)
Li2 O3 2.001(12)
Li2 N2 2.059(12)
Li2 N3 2.073(11)
Li3 O6 1.969(13)
Li3 N1 1.990(13)
Li3 N4 2.019(14)
Li4 O4 1.920(13)
Li4 O1 1.957(13)
Li4 N4 2.066(13)
Li4 N1 2.082(14)
C55 C56 1.50(2)
C55 H55A 0.98
C55 H55B 0.98
C55 H55C 0.98
C56 O7 1.444(15)
C56 H56A 0.99
C56 H56B 0.99
O7 C57 1.423(14)
C57 C58 1.539(19)
C57 H57A 0.99
C57 H57B 0.99
C58 H58A 0.98
C58 H58B 0.98
C58 H58C 0.98

loop_
_geom_torsion_atom_site_label_1
_geom_torsion_atom_site_label_2
_geom_torsion_atom_site_label_3
_geom_torsion_atom_site_label_4
_geom_torsion
O1 C1 C2 N1 54.7(7)
O1 C1 C2 C3 -176.8(5)
N1 C2 C3 C5 66.6(9)
C1 C2 C3 C5 -59.9(8)
N1 C2 C3 C4 -168.3(7)
C1 C2 C3 C4 65.2(8)
O2 C9 C10 N2 55.5(7)
O2 C9 C10 C11 -176.0(5)
N2 C10 C11 C12 69.2(8)
C9 C10 C11 C12 -57.0(8)
N2 C10 C11 C13 -163.0(6)
C9 C10 C11 C13 70.8(8)
O3 C17 C18 N3 57.8(7)
O3 C17 C18 C19 -173.7(6)
N3 C18 C19 C20 -156.7(6)
C17 C18 C19 C20 77.2(8)
N3 C18 C19 C21 77.7(8)
C17 C18 C19 C21 -48.4(8)
O4 C25 C26 N4 54.4(8)
O4 C25 C26 C27 -177.1(6)
N4 C26 C27 C28 -167.6(7)
C25 C26 C27 C28 67.1(9)
N4 C26 C27 C29 65.0(9)
C25 C26 C27 C29 -60.3(9)
O1 C33 C34 C35 -64.7(8)
C33 C34 C35 C36 176.5(6)
C34 C35 C36 C37 176.8(6)
C35 C36 C37 C38 175.5(6)
C36 C37 C38 C39 179.5(6)
C37 C38 C39 O2 -65.8(8)
O3 C40 C41 C42 172.6(6)
C40 C41 C42 C43 173.6(6)
C41 C42 C43 C44 -177.6(6)
C42 C43 C44 C45 177.1(6)
C43 C44 C45 C46 179.9(6)
C44 C45 C46 O4 175.0(6)
O5 C47 C48 C49 -14.0(13)
C47 C48 C49 C50 -8.8(13)
C48 C49 C50 O5 29.1(13)
O6 C51 C52 C53 -23.7(15)
C51 C52 C53 C54 10.2(17)
C52 C53 C54 O6 6.5(16)
C7 C6 N1 C2 -175.7(7)
C8 C6 N1 C2 62.4(9)
C7 C6 N1 Li3 -21.6(9)
C8 C6 N1 Li3 -143.4(8)
C7 C6 N1 Li4 59.4(9)
C8 C6 N1 Li4 -62.5(10)
C1 C2 N1 C6 -162.3(6)
C3 C2 N1 C6 72.8(7)
C1 C2 N1 Li3 52.2(9)
C3 C2 N1 Li3 -72.6(10)
C1 C2 N1 Li4 -26.2(7)
C3 C2 N1 Li4 -151.1(6)
C9 C10 N2 C14 -155.4(6)
C11 C10 N2 C14 78.5(7)
C9 C10 N2 Li1 55.9(9)
C11 C10 N2 Li1 -70.2(9)
C9 C10 N2 Li2 -23.9(6)
C11 C10 N2 Li2 -150.0(6)
C16 C14 N2 C10 -166.1(6)
C15 C14 N2 C10 73.0(8)
C16 C14 N2 Li1 -11.7(9)
C15 C14 N2 Li1 -132.6(7)
C16 C14 N2 Li2 72.6(8)
C15 C14 N2 Li2 -48.2(9)
C17 C18 N3 C22 -155.4(6)
C19 C18 N3 C22 78.4(7)
C17 C18 N3 Li1 56.1(9)
C19 C18 N3 Li1 -70.1(9)
C17 C18 N3 Li2 -24.2(7)
C19 C18 N3 Li2 -150.4(6)
C23 C22 N3 C18 -160.8(7)
C24 C22 N3 C18 75.2(8)
C23 C22 N3 Li1 -5.2(8)
C24 C22 N3 Li1 -129.2(7)
C23 C22 N3 Li2 77.9(8)
C24 C22 N3 Li2 -46.1(9)
C31 C30 N4 C26 54.5(9)
C32 C30 N4 C26 176.7(7)
C31 C30 N4 Li3 -155.5(7)
C32 C30 N4 Li3 -33.2(8)
C31 C30 N4 Li4 -75.5(9)
C32 C30 N4 Li4 46.8(10)
C25 C26 N4 C30 -168.3(6)
C27 C26 N4 C30 66.3(8)
C25 C26 N4 Li3 51.5(9)
C27 C26 N4 Li3 -73.8(9)
C25 C26 N4 Li4 -26.9(8)
C27 C26 N4 Li4 -152.2(7)
C34 C33 O1 C1 -78.3(7)
C34 C33 O1 Li4 158.1(6)
C2 C1 O1 C33 174.9(5)
C2 C1 O1 Li4 -51.3(7)
C10 C9 O2 C39 168.1(5)
C10 C9 O2 Li2 -53.8(6)
C38 C39 O2 C9 -78.9(7)
C38 C39 O2 Li2 156.3(6)
C18 C17 O3 C40 162.2(6)
C18 C17 O3 Li2 -56.3(6)
C41 C40 O3 C17 177.9(6)
C41 C40 O3 Li2 51.5(9)
C45 C46 O4 C25 -178.3(6)
C45 C46 O4 Li4 46.8(10)
C26 C25 O4 C46 162.6(6)
C26 C25 O4 Li4 -51.5(8)
C49 C50 O5 C47 -38.4(12)
C49 C50 O5 Li1 117.5(10)
C48 C47 O5 C50 33.2(11)
C48 C47 O5 Li1 -124.9(9)
C52 C51 O6 C54 28.2(12)
C52 C51 O6 Li3 -141.8(9)
C53 C54 O6 C51 -21.8(13)
C53 C54 O6 Li3 147.5(11)
C55 C56 O7 C57 -168.4(13)
C56 O7 C57 C58 175.3(13)
